data_3500059
loop_
_publ_author_name
'Yvon Laligant'
'Armel Le Bail'

_publ_section_title
;
 Approaching the crystal structure of N-PdSO4 in the monoclinic subcell
 a/2, b/2, c/2 (see J. Alloys and Compounds 216, 1994, 11-19)
;
_journal_name_full 'Personal communication to COD'
_journal_year 2016
_chemical_compound_source
;
Synthesis as in J. Alloys and Compounds 216 (1994) 11-19
;
_chemical_formula_sum 'O4 Pd S'
_chemical_formula_weight 202.483
_chemical_name_common N-PdSO4
_space_group_IT_number 12
_symmetry_cell_setting monoclinic
_symmetry_Int_Tables_number 12
_symmetry_space_group_name_Hall '-I 2y'
_symmetry_space_group_name_H-M 'I 1 2/m 1'
_atom_sites_solution_hydrogens geom
_atom_sites_solution_primary direct
_atom_sites_solution_secondary difmap
_cell_angle_alpha 90.00
_cell_angle_beta 92.8096(10)
_cell_angle_gamma 90.00
_cell_formula_units_Z 2
_cell_length_a 4.9466(10)
_cell_length_b 4.9481(10)
_cell_length_c 6.1943(10)
_cell_measurement_temperature 293(2)
_cell_volume 151.43(5)
_computing_structure_refinement 'SHELXL-97 (Sheldrick, 1997)'
_computing_structure_solution 'SHELXS-97 (Sheldrick, 1990)'
_diffrn_ambient_temperature 293(2)
_diffrn_measured_fraction_theta_full 0.975
_diffrn_measured_fraction_theta_max 0.975
_diffrn_radiation_monochromator graphite
_diffrn_radiation_source 'fine-focus sealed tube'
_diffrn_radiation_type MoK\a
_diffrn_radiation_wavelength 0.71069
_diffrn_reflns_av_R_equivalents 0.0000
_diffrn_reflns_av_sigmaI/netI 0.0379
_diffrn_reflns_limit_h_max 6
_diffrn_reflns_limit_h_min -6
_diffrn_reflns_limit_k_max 6
_diffrn_reflns_limit_k_min 0
_diffrn_reflns_limit_l_max 8
_diffrn_reflns_limit_l_min 0
_diffrn_reflns_number 238
_diffrn_reflns_theta_full 29.92
_diffrn_reflns_theta_max 29.92
_diffrn_reflns_theta_min 5.15
_exptl_special_details
; 
High disorder.
Two SO4 tetrahedra constrained by SADI using SHELX,
leading to S exploding in 4 neoghbouring positions.
But what are these Q1, Q2 and Q3 thet make R decreasing
by 3 % ???! 
;
_geom_special_details
; 
 All esds (except the esd in the dihedral angle between two l.s. planes) 
 are estimated using the full covariance matrix.  The cell esds are taken 
 into account individually in the estimation of esds in distances, angles 
 and torsion angles; correlations between esds in cell parameters are only 
 used when they are defined by crystal symmetry.  An approximate (isotropic) 
 treatment of cell esds is used for estimating esds involving l.s. planes. 
;
_refine_diff_density_max 4.954
_refine_diff_density_min -8.047
_refine_diff_density_rms 1.564
_refine_ls_extinction_method none
_refine_ls_goodness_of_fit_ref 1.273
_refine_ls_hydrogen_treatment mixed
_refine_ls_matrix_type full
_refine_ls_number_parameters 40
_refine_ls_number_reflns 238
_refine_ls_number_restraints 94
_refine_ls_restrained_S_all 1.120
_refine_ls_R_factor_all 0.0739
_refine_ls_R_factor_gt 0.0665
_refine_ls_shift/su_mean 0.009
_refine_ls_structure_factor_coef Fsqd
_refine_ls_weighting_details 'calc w=1/[\s^2^(Fo^2^)+(0.1475P)^2^+5.8642P] where P=(Fo^2^+2Fc^2^)/3'
_refine_ls_weighting_scheme calc
_refine_ls_wR_factor_gt 0.1696
_refine_ls_wR_factor_ref 0.1891
_refine_special_details
; 
 Refinement of F^2^ against ALL reflections.  The weighted R-factor wR and 
 goodness of fit S are based on F^2^, conventional R-factors R are based 
 on F, with F set to zero for negative F^2^. The threshold expression of 
 F^2^ > 2sigma(F^2^) is used only for calculating R-factors(gt) etc. and is 
 not relevant to the choice of reflections for refinement.  R-factors based 
 on F^2^ are statistically about twice as large as those based on F, and R- 
 factors based on ALL data will be even larger. 
;
_reflns_number_gt 233
_reflns_number_total 238
_reflns_threshold_expression >2sigma(I)
_cod_data_source_file PdSO4.cif
_cod_data_source_block PdSO4
_cod_depositor_comments
;
The following automatic conversions were performed:

data name '_atom_site_symetry_multiplicity' was replaced with
'_atom_site_symmetry_multiplicity' as specified in the replacement
file 'data/replacement-values/replacement_tags.lst'.

Automatic conversion script
Id: cif_correct_tags 9268 2022-04-12 08:56:07Z antanas 
;
_cod_original_sg_symbol_H-M 'I 2/m'
_cod_database_code 3500059
_cod_database_fobs_code 3500059

loop_
_symmetry_equiv_pos_as_xyz
'x, y, z'
'-x, y, -z'
'x+1/2, y+1/2, z+1/2'
'-x+1/2, y+1/2, -z+1/2'
'-x, -y, -z'
'x, -y, z'
'-x+1/2, -y+1/2, -z+1/2'
'x+1/2, -y+1/2, z+1/2'

loop_
_atom_site_label
_atom_site_type_symbol
_atom_site_fract_x
_atom_site_fract_y
_atom_site_fract_z
_atom_site_U_iso_or_equiv
_atom_site_adp_type
_atom_site_occupancy
_atom_site_symmetry_multiplicity
_atom_site_calc_flag
_atom_site_refinement_flags
_atom_site_disorder_assembly
_atom_site_disorder_group
Pd Pd 0.0000 0.0000 0.0000 0.0162(6) Uani 1.00 2 d SP . .
S1A S 0.873(3) 0.0000 0.498(2) 0.0196(19) Uiso 0.508(18) 2 d SPD . 1
O1A O 0.597(7) 0.111(10) 0.502(7) 0.027(5) Uiso 0.254(9) 1 d PD . 1
O2A O 1.026(9) 0.078(11) 0.695(6) 0.027(5) Uiso 0.254(9) 1 d PD . 1
O3A O 0.856(10) -0.294(6) 0.480(9) 0.027(5) Uiso 0.254(9) 1 d PD . 1
O4A O 1.005(9) 0.109(12) 0.309(7) 0.027(5) Uiso 0.254(9) 1 d PD . 1
S1B S 0.0000 0.127(3) 0.5000 0.0196(19) Uiso 0.492(18) 2 d SPD . 2
O1B O -0.086(8) 0.414(7) 0.497(4) 0.027(5) Uiso 0.246(9) 1 d PD . 2
O2B O 0.296(6) 0.118(11) 0.514(7) 0.027(5) Uiso 0.246(9) 1 d PD . 2
O3B O -0.107(8) 0.0000 0.691(5) 0.027(5) Uiso 0.492(18) 2 d SPD . 2
O4B O -0.106(8) 0.0000 0.302(4) 0.027(5) Uiso 0.492(18) 2 d SPD . 2
Q1 O -0.145(3) 0.5000 0.498(3) 0.003(3) Uiso 1 2 d S . .
Q2 O 0.0000 0.5000 0.5000 0.000(4) Uiso 1 4 d S . .
Q3 O -0.289(4) 0.5000 0.491(3) 0.007(3) Uiso 1 2 d S . .

loop_
_atom_site_aniso_label
_atom_site_aniso_U_11
_atom_site_aniso_U_22
_atom_site_aniso_U_33
_atom_site_aniso_U_23
_atom_site_aniso_U_13
_atom_site_aniso_U_12
Pd 0.0194(10) 0.0144(8) 0.0146(8) 0.000 -0.0001(5) 0.000

loop_
_atom_type_symbol
_atom_type_description
_atom_type_scat_dispersion_real
_atom_type_scat_dispersion_imag
_atom_type_scat_source
Pd Pd -0.9988 1.0072 'International Tables Vol C Tables 4.2.6.8 and 6.1.1.4'
S S 0.1246 0.1234 'International Tables Vol C Tables 4.2.6.8 and 6.1.1.4'
O O 0.0106 0.0060 'International Tables Vol C Tables 4.2.6.8 and 6.1.1.4'

loop_
_geom_angle_atom_site_label_1
_geom_angle_atom_site_label_2
_geom_angle_atom_site_label_3
_geom_angle
_geom_angle_site_symmetry_1
_geom_angle_site_symmetry_3
Q3 Pd Q3 180(2) 7_455 3_544
Q3 Pd Q1 2.6(10) 7_455 7_455
Q3 Pd Q1 177.4(10) 3_544 7_455
Q3 Pd Q1 177.4(10) 7_455 3_544
Q3 Pd Q1 2.6(10) 3_544 3_544
Q1 Pd Q1 180.0 7_455 3_544
Q3 Pd O2A 99.5(16) 7_455 6_454
Q3 Pd O2A 80.5(16) 3_544 6_454
Q1 Pd O2A 97.0(14) 7_455 6_454
Q1 Pd O2A 83.0(14) 3_544 6_454
Q3 Pd O2A 80.5(16) 7_455 2_656
Q3 Pd O2A 99.5(16) 3_544 2_656
Q1 Pd O2A 83.0(14) 7_455 2_656
Q1 Pd O2A 97.0(14) 3_544 2_656
O2A Pd O2A 180.0(5) 6_454 2_656
Q3 Pd O2A 99.5(16) 7_455 1_454
Q3 Pd O2A 80.5(16) 3_544 1_454
Q1 Pd O2A 97.0(14) 7_455 1_454
Q1 Pd O2A 83.0(14) 3_544 1_454
O2A Pd O2A 23(3) 6_454 1_454
O2A Pd O2A 157(3) 2_656 1_454
Q3 Pd O2A 80.5(16) 7_455 5_656
Q3 Pd O2A 99.5(16) 3_544 5_656
Q1 Pd O2A 83.0(14) 7_455 5_656
Q1 Pd O2A 97.0(14) 3_544 5_656
O2A Pd O2A 157(3) 6_454 5_656
O2A Pd O2A 23(3) 2_656 5_656
O2A Pd O2A 180(3) 1_454 5_656
Q3 Pd O3B 99.9(15) 7_455 5_556
Q3 Pd O3B 80.1(15) 3_544 5_556
Q1 Pd O3B 102.4(12) 7_455 5_556
Q1 Pd O3B 77.6(12) 3_544 5_556
O2A Pd O3B 157.4(17) 6_454 5_556
O2A Pd O3B 22.6(17) 2_656 5_556
O2A Pd O3B 157.4(17) 1_454 5_556
O2A Pd O3B 22.6(17) 5_656 5_556
Q3 Pd O3B 80.1(15) 7_455 1_554
Q3 Pd O3B 99.9(15) 3_544 1_554
Q1 Pd O3B 77.6(12) 7_455 1_554
Q1 Pd O3B 102.4(12) 3_544 1_554
O2A Pd O3B 22.6(17) 6_454 1_554
O2A Pd O3B 157.4(17) 2_656 1_554
O2A Pd O3B 22.6(17) 1_454 1_554
O2A Pd O3B 157.4(17) 5_656 1_554
O3B Pd O3B 180(2) 5_556 1_554
Q3 Pd O4B 111.2(15) 7_455 5
Q3 Pd O4B 68.8(15) 3_544 5
Q1 Pd O4B 108.6(12) 7_455 5
Q1 Pd O4B 71.4(12) 3_544 5
O2A Pd O4B 16.2(15) 6_454 5
O2A Pd O4B 163.8(15) 2_656 5
O2A Pd O4B 16.2(15) 1_454 5
O2A Pd O4B 163.8(15) 5_656 5
O3B Pd O4B 148.9(16) 5_556 5
O3B Pd O4B 31.1(16) 1_554 5
Q3 Pd O4B 68.8(15) 7_455 .
Q3 Pd O4B 111.2(15) 3_544 .
Q1 Pd O4B 71.4(12) 7_455 .
Q1 Pd O4B 108.6(12) 3_544 .
O2A Pd O4B 163.8(15) 6_454 .
O2A Pd O4B 16.2(15) 2_656 .
O2A Pd O4B 163.8(15) 1_454 .
O2A Pd O4B 16.2(15) 5_656 .
O3B Pd O4B 31.1(16) 5_556 .
O3B Pd O4B 148.9(16) 1_554 .
O4B Pd O4B 180(2) 5 .
S1A S1A O2A 67(2) 5_756 5_756
S1A S1A O2A 67(2) 5_756 2_756
O2A S1A O2A 33(5) 5_756 2_756
S1A S1A O4A 66.0(19) 5_756 2_756
O2A S1A O4A 133(3) 5_756 2_756
O2A S1A O4A 118(3) 2_756 2_756
S1A S1A O4A 66.0(19) 5_756 5_756
O2A S1A O4A 118(3) 5_756 5_756
O2A S1A O4A 133(3) 2_756 5_756
O4A S1A O4A 45(5) 2_756 5_756
S1A S1A O2A 60(2) 5_756 .
O2A S1A O2A 127.3(16) 5_756 .
O2A S1A O2A 117(3) 2_756 .
O4A S1A O2A 9(3) 2_756 .
O4A S1A O2A 37.9(19) 5_756 .
S1A S1A O2A 60(2) 5_756 6
O2A S1A O2A 117(3) 5_756 6
O2A S1A O2A 127.3(16) 2_756 6
O4A S1A O2A 37.9(19) 2_756 6
O4A S1A O2A 9(3) 5_756 6
O2A S1A O2A 31(4) . 6
S1A S1A O3A 93.0(19) 5_756 .
O2A S1A O3A 71.1(19) 5_756 .
O2A S1A O3A 104(4) 2_756 .
O4A S1A O3A 117(4) 2_756 .
O4A S1A O3A 72.8(19) 5_756 .
O2A S1A O3A 110.4(11) . .
O2A S1A O3A 80(4) 6 .
S1A S1A O3A 93.0(19) 5_756 6
O2A S1A O3A 104(4) 5_756 6
O2A S1A O3A 71.1(19) 2_756 6
O4A S1A O3A 72.8(19) 2_756 6
O4A S1A O3A 117(4) 5_756 6
O2A S1A O3A 80(4) . 6
O2A S1A O3A 110.4(11) 6 6
O3A S1A O3A 170(4) . 6
S1A S1A O1A 158(2) 5_756 6
O2A S1A O1A 107(3) 5_756 6
O2A S1A O1A 119.9(18) 2_756 6
O4A S1A O1A 119.0(19) 2_756 6
O4A S1A O1A 102(2) 5_756 6
O2A S1A O1A 122(2) . 6
O2A S1A O1A 109.3(11) 6 6
O3A S1A O1A 65(4) . 6
O3A S1A O1A 109.1(11) 6 6
S1A S1A O1A 158(2) 5_756 .
O2A S1A O1A 119.9(18) 5_756 .
O2A S1A O1A 107(3) 2_756 .
O4A S1A O1A 102(2) 2_756 .
O4A S1A O1A 119.0(19) 5_756 .
O2A S1A O1A 109.3(11) . .
O2A S1A O1A 122(2) 6 .
O3A S1A O1A 109.1(11) . .
O3A S1A O1A 65(4) 6 .
O1A S1A O1A 44(4) 6 .
S1A S1A O4A 62(2) 5_756 6
O2A S1A O4A 8(4) 5_756 6
O2A S1A O4A 38.4(19) 2_756 6
O4A S1A O4A 128.3(16) 2_756 6
O4A S1A O4A 110(4) 5_756 6
O2A S1A O4A 121.9(18) . 6
O2A S1A O4A 109.5(11) 6 6
O3A S1A O4A 66(5) . 6
O3A S1A O4A 109.4(11) 6 6
O1A S1A O4A 109.0(11) 6 6
O1A S1A O4A 127(2) . 6
O1A O1A O1A 90.000(14) 2_656 6
O1A O1A S1A 158(2) 2_656 .
O1A O1A S1A 68(2) 6 .
O1A O1A O1A 49(2) 2_656 5_656
O1A O1A O1A 41(2) 6 5_656
S1A O1A O1A 109(4) . 5_656
O1A O1A O3A 144.3(16) 2_656 6
O1A O1A O3A 125.0(8) 6 6
S1A O1A O3A 57.2(19) . 6
O1A O1A O3A 165(4) 5_656 6
O1A O1A Pd 76.0(12) 2_656 3
O1A O1A Pd 166.0(12) 6 3
S1A O1A Pd 126(3) . 3
O1A O1A Pd 125(3) 5_656 3
O3A O1A Pd 69.0(15) 6 3
O4A O2A O2A 135(10) 2_756 6
O4A O2A O4A 125(10) 2_756 5_756
O2A O2A O4A 9(4) 6 5_756
O4A O2A S1A 112(10) 2_756 5_756
O2A O2A S1A 74(2) 6 5_756
O4A O2A S1A 76(3) 5_756 5_756
O4A O2A S1A 75(10) 2_756 .
O2A O2A S1A 75(2) 6 .
O4A O2A S1A 69(3) 5_756 .
S1A O2A S1A 52.7(16) 5_756 .
O4A O2A O3A 74(10) 2_756 5_756
O2A O2A O3A 130(2) 6 5_756
O4A O2A O3A 133(5) 5_756 5_756
S1A O2A O3A 57.0(18) 5_756 5_756
S1A O2A O3A 78.8(17) . 5_756
O4A O2A Pd 100(10) 2_756 1_656
O2A O2A Pd 78.5(15) 6 1_656
O4A O2A Pd 79(5) 5_756 1_656
S1A O2A Pd 147(4) 5_756 1_656
S1A O2A Pd 135(3) . 1_656
O3A O2A Pd 144(3) 5_756 1_656
Q1 O3A Q2 35.1(17) 1_645 1_645
Q1 O3A Q3 34.8(15) 1_645 1_645
Q2 O3A Q3 69.9(17) 1_645 1_645
Q1 O3A O3A 89(3) 1_645 2_756
Q2 O3A O3A 54.9(19) 1_645 2_756
Q3 O3A O3A 124(2) 1_645 2_756
Q1 O3A S1A 169(6) 1_645 .
Q2 O3A S1A 141(4) 1_645 .
Q3 O3A S1A 147(4) 1_645 .
O3A O3A S1A 86.4(19) 2_756 .
Q1 O3A O1A 124(3) 1_645 6
Q2 O3A O1A 157(3) 1_645 6
Q3 O3A O1A 89(2) 1_645 6
O3A O3A O1A 142(3) 2_756 6
S1A O3A O1A 58(2) . 6
Q1 O3A O4A 130(4) 1_645 6
Q2 O3A O4A 105(3) 1_645 6
Q3 O3A O4A 142(4) 1_645 6
O3A O3A O4A 68(3) 2_756 6
S1A O3A O4A 57(2) . 6
O1A O3A O4A 97(4) 6 6
Q1 O3A O2A 136(5) 1_645 5_756
Q2 O3A O2A 112(4) 1_645 5_756
Q3 O3A O2A 142(5) 1_645 5_756
O3A O3A O2A 75(4) 2_756 5_756
S1A O3A O2A 51.8(17) . 5_756
O1A O3A O2A 90(2) 6 5_756
O4A O3A O2A 8(3) 6 5_756
Q1 O3A O4A 117(5) 1_645 5_756
Q2 O3A O4A 99(4) 1_645 5_756
Q3 O3A O4A 127(5) 1_645 5_756
O3A O3A O4A 61(4) 2_756 5_756
S1A O3A O4A 52.5(15) . 5_756
O1A O3A O4A 86(2) 6 5_756
O4A O3A O4A 91(3) 6 5_756
O2A O3A O4A 91(2) 5_756 5_756
Q1 O3A Q1 55(3) 1_645 5_656
Q2 O3A Q1 19.6(10) 1_645 5_656
Q3 O3A Q1 90(2) 1_645 5_656
O3A O3A Q1 35.8(13) 2_756 5_656
S1A O3A Q1 122(3) . 5_656
O1A O3A Q1 171(5) 6 5_656
O4A O3A Q1 89(2) 6 5_656
O2A O3A Q1 97(3) 5_756 5_656
O4A O3A Q1 88(3) 5_756 5_656
Q1 O3A S1A 137(4) 1_645 5_756
Q2 O3A S1A 102(3) 1_645 5_756
Q3 O3A S1A 170(4) 1_645 5_756
O3A O3A S1A 47.5(13) 2_756 5_756
S1A O3A S1A 39.4(12) . 5_756
O1A O3A S1A 97.0(16) 6 5_756
O4A O3A S1A 45(2) 6 5_756
O2A O3A S1A 46.3(11) 5_756 5_756
O4A O3A S1A 46.1(11) 5_756 5_756
Q1 O3A S1A 83(2) 5_656 5_756
Q1 O3A Pd 59(2) 1_645 3_545
Q2 O3A Pd 94.4(18) 1_645 3_545
Q3 O3A Pd 24.6(13) 1_645 3_545
O3A O3A Pd 147(3) 2_756 3_545
S1A O3A Pd 122(3) . 3_545
O1A O3A Pd 64.9(11) 6 3_545
O4A O3A Pd 138(4) 6 3_545
O2A O3A Pd 134(3) 5_756 3_545
O4A O3A Pd 122(3) 5_756 3_545
Q1 O3A Pd 114.0(16) 5_656 3_545
S1A O3A Pd 161(2) 5_756 3_545
O2A O4A O2A 36(10) 2_756 5_756
O2A O4A O4A 45(10) 2_756 6
O2A O4A O4A 9(4) 5_756 6
O2A O4A S1A 96(10) 2_756 5_756
O2A O4A S1A 73(3) 5_756 5_756
O4A O4A S1A 68(3) 6 5_756
O2A O4A S1A 60(10) 2_756 .
O2A O4A S1A 65(3) 5_756 .
O4A O4A S1A 68(2) 6 .
S1A O4A S1A 51.7(16) 5_756 .
O2A O4A O3A 98(10) 2_756 6
O2A O4A O3A 120(4) 5_756 6
O4A O4A O3A 124.9(8) 6 6
S1A O4A O3A 82(3) 5_756 6
S1A O4A O3A 57(2) . 6
O2A O4A O3A 137(10) 2_756 5_756
O2A O4A O3A 128(4) 5_756 5_756
O4A O4A O3A 122(2) 6 5_756
S1A O4A O3A 54.7(17) 5_756 5_756
S1A O4A O3A 76.7(16) . 5_756
O3A O4A O3A 51(3) 6 5_756
O2A O4A Pd 73(10) 2_756 1_655
O2A O4A Pd 73(5) 5_756 1_655
O4A O4A Pd 74.3(14) 6 1_655
S1A O4A Pd 134(4) 5_756 1_655
S1A O4A Pd 133(3) . 1_655
O3A O4A Pd 144(3) 6 1_655
O3A O4A Pd 150(3) 5_756 1_655
S1B S1B O4B 64.4(7) 5_556 .
S1B S1B O4B 64.4(7) 5_556 5_556
O4B S1B O4B 128.8(13) . 5_556
S1B S1B O3B 64.6(7) 5_556 5_556
O4B S1B O3B 42.4(17) . 5_556
O4B S1B O3B 111.6(10) 5_556 5_556
S1B S1B O3B 64.6(7) 5_556 .
O4B S1B O3B 111.6(10) . .
O4B S1B O3B 42.4(17) 5_556 .
O3B S1B O3B 129.2(13) 5_556 .
S1B S1B O2B 88.2(18) 5_556 2_556
O4B S1B O2B 67.5(18) . 2_556
O4B S1B O2B 110.8(11) 5_556 2_556
O3B S1B O2B 109.9(11) 5_556 2_556
O3B S1B O2B 68.5(17) . 2_556
S1B S1B O2B 88.2(18) 5_556 .
O4B S1B O2B 110.8(11) . .
O4B S1B O2B 67.5(18) 5_556 .
O3B S1B O2B 68.5(17) 5_556 .
O3B S1B O2B 109.9(11) . .
O2B S1B O2B 176(4) 2_556 .
S1B S1B O1B 163.4(17) 5_556 2_556
O4B S1B O1B 121.0(11) . 2_556
O4B S1B O1B 108.3(10) 5_556 2_556
O3B S1B O1B 107.8(10) 5_556 2_556
O3B S1B O1B 121.1(11) . 2_556
O2B S1B O1B 108.3(11) 2_556 2_556
O2B S1B O1B 75(3) . 2_556
S1B S1B O1B 163.4(17) 5_556 .
O4B S1B O1B 108.3(10) . .
O4B S1B O1B 121.0(11) 5_556 .
O3B S1B O1B 121.1(11) 5_556 .
O3B S1B O1B 107.8(10) . .
O2B S1B O1B 75(3) 2_556 .
O2B S1B O1B 108.3(11) . .
O1B S1B O1B 33(3) 2_556 .
S1B S1B Q2 180.000(1) 5_556 .
O4B S1B Q2 115.6(7) . .
O4B S1B Q2 115.6(7) 5_556 .
O3B S1B Q2 115.4(7) 5_556 .
O3B S1B Q2 115.4(7) . .
O2B S1B Q2 91.8(18) 2_556 .
O2B S1B Q2 91.8(18) . .
O1B S1B Q2 16.6(17) 2_556 .
O1B S1B Q2 16.6(17) . .
S1B S1B O2B 50.4(15) 5_556 5_556
O4B S1B O2B 56.0(10) . 5_556
O4B S1B O2B 90.5(18) 5_556 5_556
O3B S1B O2B 90.0(17) 5_556 5_556
O3B S1B O2B 56.9(10) . 5_556
O2B S1B O2B 38(3) 2_556 5_556
O2B S1B O2B 138.6(8) . 5_556
O1B S1B O2B 146(3) 2_556 5_556
O1B S1B O2B 113.0(8) . 5_556
Q2 S1B O2B 129.6(15) . 5_556
S1B S1B O2B 50.4(15) 5_556 6
O4B S1B O2B 90.5(18) . 6
O4B S1B O2B 56.0(10) 5_556 6
O3B S1B O2B 56.9(10) 5_556 6
O3B S1B O2B 90.0(17) . 6
O2B S1B O2B 138.6(8) 2_556 6
O2B S1B O2B 38(3) . 6
O1B S1B O2B 113.0(8) 2_556 6
O1B S1B O2B 146(3) . 6
Q2 S1B O2B 129.6(15) . 6
O2B S1B O2B 101(3) 5_556 6
Q1 O1B Q2 80(5) . .
Q1 O1B O1B 35(5) . 6_565
Q2 O1B O1B 45(3) . 6_565
Q1 O1B O1B 124(5) . 2_556
Q2 O1B O1B 45(3) . 2_556
O1B O1B O1B 90.000(12) 6_565 2_556
Q1 O1B Q3 33(3) . .
Q2 O1B Q3 112(4) . .
O1B O1B Q3 67(2) 6_565 .
O1B O1B Q3 157(2) 2_556 .
Q1 O1B O1B 80(5) . 5_566
Q2 O1B O1B 0(3) . 5_566
O1B O1B O1B 45(3) 6_565 5_566
O1B O1B O1B 45(3) 2_556 5_566
Q3 O1B O1B 112(4) . 5_566
Q1 O1B Q1 104(6) . 5_566
Q2 O1B Q1 25(2) . 5_566
O1B O1B Q1 69.6(16) 6_565 5_566
O1B O1B Q1 20.4(16) 2_556 5_566
Q3 O1B Q1 137(3) . 5_566
O1B O1B Q1 25(2) 5_566 5_566
Q1 O1B S1B 162(7) . .
Q2 O1B S1B 118(4) . .
O1B O1B S1B 163.4(17) 6_565 .
O1B O1B S1B 73.4(17) 2_556 .
Q3 O1B S1B 129(3) . .
O1B O1B S1B 118(4) 5_566 .
Q1 O1B S1B 94(2) 5_566 .
Q1 O1B O2B 110(5) . 2_556
Q2 O1B O2B 170(4) . 2_556
O1B O1B O2B 144.7(7) 6_565 2_556
O1B O1B O2B 125.3(7) 2_556 2_556
Q3 O1B O2B 78(2) . 2_556
O1B O1B O2B 170(4) 5_566 2_556
Q1 O1B O2B 145.6(18) 5_566 2_556
S1B O1B O2B 51.8(16) . 2_556
Q1 O1B Pd 44(4) . 3_455
Q2 O1B Pd 123(4) . 3_455
O1B O1B Pd 78.3(10) 6_565 3_455
O1B O1B Pd 168.0(13) 2_556 3_455
Q3 O1B Pd 11.4(11) . 3_455
O1B O1B Pd 123(4) 5_566 3_455
Q1 O1B Pd 148(2) 5_566 3_455
S1B O1B Pd 118(2) . 3_455
O2B O1B Pd 66.5(13) 2_556 3_455
O2B O2B S1B 91.8(18) 6 .
O2B O2B O4B 68.9(17) 6 5_556
S1B O2B O4B 55.9(11) . 5_556
O2B O2B O3B 69.3(17) 6 5_556
S1B O2B O3B 55.7(10) . 5_556
O4B O2B O3B 95(2) 5_556 5_556
O2B O2B O1B 144.7(7) 6 2_556
S1B O2B O1B 53.0(19) . 2_556
O4B O2B O1B 88.1(17) 5_556 2_556
O3B O2B O1B 87.4(17) 5_556 2_556
O2B O2B S1B 50.4(15) 6 5_556
S1B O2B S1B 41.4(8) . 5_556
O4B O2B S1B 47.9(12) 5_556 5_556
O3B O2B S1B 48.1(12) 5_556 5_556
O1B O2B S1B 94.3(18) 2_556 5_556
O2B O2B Pd 151.7(10) 6 3
S1B O2B Pd 116(3) . 3
O4B O2B Pd 129(3) 5_556 3
O3B O2B Pd 122(3) 5_556 3
O1B O2B Pd 63.3(11) 2_556 3
S1B O2B Pd 157(2) 5_556 3
O4B O3B S1B 68.3(12) 5_556 5_556
O4B O3B S1B 68.3(12) 5_556 .
S1B O3B S1B 50.8(13) 5_556 .
O4B O3B O2B 124.0(16) 5_556 5_556
S1B O3B O2B 55.8(10) 5_556 5_556
S1B O3B O2B 75.0(14) . 5_556
O4B O3B O2B 124.0(16) 5_556 2_556
S1B O3B O2B 75.0(14) 5_556 2_556
S1B O3B O2B 55.8(10) . 2_556
O2B O3B O2B 41(3) 5_556 2_556
O4B O3B Pd 75(3) 5_556 1_556
S1B O3B Pd 134(2) 5_556 1_556
S1B O3B Pd 134(2) . 1_556
O2B O3B Pd 150(2) 5_556 1_556
O2B O3B Pd 150(2) 2_556 1_556
O3B O4B S1B 69.3(13) 5_556 .
O3B O4B S1B 69.3(13) 5_556 5_556
S1B O4B S1B 51.2(13) . 5_556
O3B O4B O2B 125.9(16) 5_556 2_556
S1B O4B O2B 56.6(10) . 2_556
S1B O4B O2B 76.1(15) 5_556 2_556
O3B O4B O2B 125.9(16) 5_556 5_556
S1B O4B O2B 76.1(15) . 5_556
S1B O4B O2B 56.6(10) 5_556 5_556
O2B O4B O2B 42(3) 2_556 5_556
O3B O4B Pd 74(3) 5_556 .
S1B O4B Pd 134(2) . .
S1B O4B Pd 134(2) 5_556 .
O2B O4B Pd 149(3) 2_556 .
O2B O4B Pd 149(3) 5_556 .
O1B Q1 O1B 111(10) 6_565 .
O1B Q1 Q3 124(5) 6_565 .
O1B Q1 Q3 124(5) . .
O1B Q1 Q2 55(5) 6_565 .
O1B Q1 Q2 55(5) . .
Q3 Q1 Q2 178(3) . .
O1B Q1 O3A 144(6) 6_565 6_455
O1B Q1 O3A 34(6) . 6_455
Q3 Q1 O3A 90(3) . 6_455
Q2 Q1 O3A 90(3) . 6_455
O1B Q1 O3A 34(6) 6_565 1_465
O1B Q1 O3A 144(6) . 1_465
Q3 Q1 O3A 90(3) . 1_465
Q2 Q1 O3A 90(3) . 1_465
O3A Q1 O3A 167(7) 6_455 1_465
O1B Q1 O1B 35(5) 6_565 5_566
O1B Q1 O1B 76(6) . 5_566
Q3 Q1 O1B 159.5(16) . 5_566
Q2 Q1 O1B 20.4(16) . 5_566
O3A Q1 O1B 110(4) 6_455 5_566
O3A Q1 O1B 69(3) 1_465 5_566
O1B Q1 O1B 76(6) 6_565 2_556
O1B Q1 O1B 35(5) . 2_556
Q3 Q1 O1B 159.5(16) . 2_556
Q2 Q1 O1B 20.4(16) . 2_556
O3A Q1 O1B 69(3) 6_455 2_556
O3A Q1 O1B 110(4) 1_465 2_556
O1B Q1 O1B 41(3) 5_566 2_556
O1B Q1 Q1 55(5) 6_565 5_566
O1B Q1 Q1 55(5) . 5_566
Q3 Q1 Q1 178(3) . 5_566
Q2 Q1 Q1 0.0 . 5_566
O3A Q1 Q1 90(3) 6_455 5_566
O3A Q1 Q1 90(3) 1_465 5_566
O1B Q1 Q1 20.4(16) 5_566 5_566
O1B Q1 Q1 20.4(16) 2_556 5_566
O1B Q1 Pd 125(5) 6_565 3_455
O1B Q1 Pd 125(5) . 3_455
Q3 Q1 Pd 3.8(15) . 3_455
Q2 Q1 Pd 178.7(18) . 3_455
O3A Q1 Pd 91(3) 6_455 3_455
O3A Q1 Pd 91(3) 1_465 3_455
O1B Q1 Pd 159.5(16) 5_566 3_455
O1B Q1 Pd 159.5(16) 2_556 3_455
Q1 Q1 Pd 178.7(18) 5_566 3_455
O1B Q1 O3A 20(5) 6_565 2_666
O1B Q1 O3A 91(6) . 2_666
Q3 Q1 O3A 144.4(12) . 2_666
Q2 Q1 O3A 35.8(12) . 2_666
O3A Q1 O3A 125(3) 6_455 2_666
O3A Q1 O3A 55(4) 1_465 2_666
O1B Q1 O3A 15.5(15) 5_566 2_666
O1B Q1 O3A 56(2) 2_556 2_666
Q1 Q1 O3A 35.8(12) 5_566 2_666
Pd Q1 O3A 144.1(12) 3_455 2_666
O1B Q1 O3A 91(6) 6_565 5_656
O1B Q1 O3A 20(5) . 5_656
Q3 Q1 O3A 144.4(12) . 5_656
Q2 Q1 O3A 35.8(12) . 5_656
O3A Q1 O3A 55(4) 6_455 5_656
O3A Q1 O3A 125(3) 1_465 5_656
O1B Q1 O3A 56(2) 5_566 5_656
O1B Q1 O3A 15.5(15) 2_556 5_656
Q1 Q1 O3A 35.8(12) 5_566 5_656
Pd Q1 O3A 144.1(13) 3_455 5_656
O3A Q1 O3A 71(2) 2_666 5_656
O1B Q2 O1B 180.000(13) 5_566 .
O1B Q2 O1B 90(7) 5_566 6_565
O1B Q2 O1B 90(7) . 6_565
O1B Q2 O1B 90(7) 5_566 2_556
O1B Q2 O1B 90(7) . 2_556
O1B Q2 O1B 180.00(2) 6_565 2_556
O1B Q2 Q1 45(3) 5_566 5_566
O1B Q2 Q1 135(3) . 5_566
O1B Q2 Q1 135(3) 6_565 5_566
O1B Q2 Q1 45(3) 2_556 5_566
O1B Q2 Q1 135(3) 5_566 .
O1B Q2 Q1 45(3) . .
O1B Q2 Q1 45(3) 6_565 .
O1B Q2 Q1 135(3) 2_556 .
Q1 Q2 Q1 180.000(1) 5_566 .
O1B Q2 O3A 11(4) 5_566 2_666
O1B Q2 O3A 169(4) . 2_666
O1B Q2 O3A 80(4) 6_565 2_666
O1B Q2 O3A 100(4) 2_556 2_666
Q1 Q2 O3A 55(2) 5_566 2_666
Q1 Q2 O3A 125(2) . 2_666
O1B Q2 O3A 169(4) 5_566 6_455
O1B Q2 O3A 11(4) . 6_455
O1B Q2 O3A 100(4) 6_565 6_455
O1B Q2 O3A 80(4) 2_556 6_455
Q1 Q2 O3A 125(2) 5_566 6_455
Q1 Q2 O3A 55(2) . 6_455
O3A Q2 O3A 180.000(6) 2_666 6_455
O1B Q2 O3A 100(4) 5_566 5_656
O1B Q2 O3A 80(4) . 5_656
O1B Q2 O3A 169(4) 6_565 5_656
O1B Q2 O3A 11(4) 2_556 5_656
Q1 Q2 O3A 55(2) 5_566 5_656
Q1 Q2 O3A 125(2) . 5_656
O3A Q2 O3A 110(4) 2_666 5_656
O3A Q2 O3A 70(4) 6_455 5_656
O1B Q2 O3A 80(4) 5_566 1_465
O1B Q2 O3A 100(4) . 1_465
O1B Q2 O3A 11(4) 6_565 1_465
O1B Q2 O3A 169(4) 2_556 1_465
Q1 Q2 O3A 125(2) 5_566 1_465
Q1 Q2 O3A 55(2) . 1_465
O3A Q2 O3A 70(4) 2_666 1_465
O3A Q2 O3A 110(4) 6_455 1_465
O3A Q2 O3A 180(5) 5_656 1_465
O1B Q2 Q3 135(3) 5_566 .
O1B Q2 Q3 45(3) . .
O1B Q2 Q3 45(3) 6_565 .
O1B Q2 Q3 135(3) 2_556 .
Q1 Q2 Q3 178.8(13) 5_566 .
Q1 Q2 Q3 1.2(13) . .
O3A Q2 Q3 124.7(19) 2_666 .
O3A Q2 Q3 55.3(19) 6_455 .
O3A Q2 Q3 124.7(19) 5_656 .
O3A Q2 Q3 55(2) 1_465 .
O1B Q2 Q3 45(3) 5_566 5_566
O1B Q2 Q3 135(3) . 5_566
O1B Q2 Q3 135(3) 6_565 5_566
O1B Q2 Q3 45(3) 2_556 5_566
Q1 Q2 Q3 1.2(13) 5_566 5_566
Q1 Q2 Q3 178.8(13) . 5_566
O3A Q2 Q3 55.3(19) 2_666 5_566
O3A Q2 Q3 124.7(19) 6_455 5_566
O3A Q2 Q3 55.3(19) 5_656 5_566
O3A Q2 Q3 125(2) 1_465 5_566
Q3 Q2 Q3 180.0(14) . 5_566
Q1 Q3 Pd 174(3) . 3_455
Q1 Q3 O1B 23(2) . 6_565
Pd Q3 O1B 157(2) 3_455 6_565
Q1 Q3 O1B 23(2) . .
Pd Q3 O1B 157(2) 3_455 .
O1B Q3 O1B 46(4) 6_565 .
Q1 Q3 O3A 55(2) . 1_465
Pd Q3 O3A 125(2) 3_455 1_465
O1B Q3 O3A 32(2) 6_565 1_465
O1B Q3 O3A 78(3) . 1_465
Q1 Q3 O3A 55(2) . 6_455
Pd Q3 O3A 125(2) 3_455 6_455
O1B Q3 O3A 78(3) 6_565 6_455
O1B Q3 O3A 32(2) . 6_455
O3A Q3 O3A 109(4) 1_465 6_455
Q1 Q3 Q2 1.2(13) . .
Pd Q3 Q2 174.9(17) 3_455 .
O1B Q3 Q2 23(2) 6_565 .
O1B Q3 Q2 23(2) . .
O3A Q3 Q2 55(2) 1_465 .
O3A Q3 Q2 55(2) 6_455 .

loop_
_geom_bond_atom_site_label_1
_geom_bond_atom_site_label_2
_geom_bond_distance
_geom_bond_site_symmetry_2
Pd Q3 1.046(17) 7_455
Pd Q3 1.046(17) 3_544
Pd Q1 1.758(16) 7_455
Pd Q1 1.758(16) 3_544
Pd O2A 1.94(5) 6_454
Pd O2A 1.94(5) 2_656
Pd O2A 1.94(5) 1_454
Pd O2A 1.94(5) 5_656
Pd O3B 1.96(3) 5_556
Pd O3B 1.96(3) 1_554
Pd O4B 1.97(3) 5
Pd O4B 1.97(3) .
S1A S1A 1.26(3) 5_756
S1A O2A 1.37(5) 5_756
S1A O2A 1.37(5) 2_756
S1A O4A 1.42(5) 2_756
S1A O4A 1.42(5) 5_756
S1A O2A 1.46(3) .
S1A O2A 1.46(3) 6
S1A O3A 1.46(3) .
S1A O3A 1.46(3) 6
S1A O1A 1.47(3) 6
S1A O1A 1.47(3) .
S1A O4A 1.47(3) 6
O1A O1A 0.96(7) 2_656
O1A O1A 1.10(10) 6
O1A O1A 1.46(10) 5_656
O1A O3A 1.58(9) 6
O1A Pd 1.98(4) 3
O2A O4A 0.22(8) 2_756
O2A O2A 0.77(11) 6
O2A O4A 0.94(5) 5_756
O2A S1A 1.37(5) 5_756
O2A O3A 1.65(5) 5_756
O2A Pd 1.94(5) 1_656
O3A Q1 1.02(3) 1_645
O3A Q2 1.24(4) 1_645
O3A Q3 1.25(4) 1_645
O3A O3A 1.43(10) 2_756
O3A O1A 1.58(9) 6
O3A O4A 1.60(10) 6
O3A O2A 1.65(5) 5_756
O3A O4A 1.71(5) 5_756
O3A Q1 1.75(4) 5_656
O3A S1A 1.98(4) 5_756
O3A Pd 2.04(4) 3_545
O4A O2A 0.22(8) 2_756
O4A O2A 0.94(5) 5_756
O4A O4A 1.08(11) 6
O4A S1A 1.42(5) 5_756
O4A O3A 1.60(10) 6
O4A O3A 1.71(5) 5_756
O4A Pd 1.99(5) 1_655
S1B S1B 1.25(3) 5_556
S1B O4B 1.45(3) .
S1B O4B 1.45(3) 5_556
S1B O3B 1.46(3) 5_556
S1B O3B 1.46(3) .
S1B O2B 1.46(3) 2_556
S1B O2B 1.46(3) .
S1B O1B 1.49(3) 2_556
S1B O1B 1.49(3) .
S1B Q2 1.847(14) .
S1B O2B 1.90(4) 5_556
S1B O2B 1.90(4) 6
O1B Q1 0.51(3) .
O1B Q2 0.60(4) .
O1B O1B 0.85(7) 6_565
O1B O1B 0.85(8) 2_556
O1B Q3 1.09(4) .
O1B O1B 1.20(8) 5_566
O1B Q1 1.21(4) 5_566
O1B O2B 1.80(8) 2_556
O1B Pd 2.09(4) 3_455
O2B O2B 1.16(10) 6
O2B O4B 1.62(4) 5_556
O2B O3B 1.64(4) 5_556
O2B O1B 1.80(8) 2_556
O2B S1B 1.90(4) 5_556
O2B Pd 2.15(5) 3
O3B O4B 1.05(5) 5_556
O3B S1B 1.46(3) 5_556
O3B O2B 1.64(4) 5_556
O3B O2B 1.64(4) 2_556
O3B Pd 1.96(3) 1_556
O4B O3B 1.05(5) 5_556
O4B S1B 1.45(3) 5_556
O4B O2B 1.62(4) 2_556
O4B O2B 1.62(4) 5_556
Q1 O1B 0.51(3) 6_565
Q1 Q3 0.71(2) .
Q1 Q2 0.715(16) .
Q1 O3A 1.02(3) 6_455
Q1 O3A 1.02(3) 1_465
Q1 O1B 1.21(4) 5_566
Q1 O1B 1.21(4) 2_556
Q1 Q1 1.43(3) 5_566
Q1 Pd 1.758(16) 3_455
Q1 O3A 1.75(4) 2_666
Q1 O3A 1.75(4) 5_656
Q2 O1B 0.60(4) 5_566
Q2 O1B 0.60(4) 6_565
Q2 O1B 0.60(4) 2_556
Q2 Q1 0.715(16) 5_566
Q2 O3A 1.24(4) 2_666
Q2 O3A 1.24(4) 6_455
Q2 O3A 1.24(4) 5_656
Q2 O3A 1.24(4) 1_465
Q2 Q3 1.429(18) .
Q2 Q3 1.429(18) 5_566
Q3 Pd 1.046(17) 3_455
Q3 O1B 1.09(4) 6_565
Q3 O3A 1.25(4) 1_465
Q3 O3A 1.25(4) 6_455
